data_7708679
loop_
_publ_author_name
'Chang, Guoliang'
'Zhang, Peng'
'Yang, Wenjing'
'Dong, Yanhong'
'Xie, Shangqing'
'Sun, Hongjian'
'Li, Xiaoyan'
'Fuhr, Olaf'
'Fenske, Dieter'

_publ_section_title
;
 Synthesis of Silyl Iron Dinitrogen Complexes for Activation of Dihydrogen
 and Catalytic Silylation of Dinitrogen
;
_journal_name_full 'Dalton Transactions'
_journal_paper_doi 10.1039/D1DT02832D
_journal_year 2021
_chemical_formula_moiety 'C30 H47 Fe N2 P3 Si'
_chemical_formula_sum 'C30 H47 Fe N2 P3 Si'
_chemical_formula_weight 612.54
_space_group_crystal_system tetragonal
_space_group_IT_number 61
_space_group_name_Hall '-P 2ac 2ab'
_space_group_name_H-M_alt 'P b c a'
_atom_sites_solution_hydrogens mixed
_atom_sites_solution_primary dual
_audit_creation_date 2019-04-12
_audit_creation_method
;
Olex2 1.2
(compiled 2018.05.29 svn.r3508 for OlexSys, GUI svn.r5506)
;
_audit_update_record
;
2019-04-12 deposited with the CCDC.	2021-11-02 downloaded from the CCDC.
;
_cell_angle_alpha 90
_cell_angle_beta 90
_cell_angle_gamma 90
_cell_formula_units_Z 8
_cell_length_a 16.2215(6)
_cell_length_b 16.2215(6)
_cell_length_c 24.4132(11)
_cell_measurement_reflns_used 14415
_cell_measurement_temperature 173.0(5)
_cell_measurement_theta_max 75.9780
_cell_measurement_theta_min 4.2040
_cell_volume 6424.0(4)
_computing_cell_refinement 'CrysAlisPro 1.171.40.25a (Rigaku OD, 2018)'
_computing_data_collection 'CrysAlisPro 1.171.40.25a (Rigaku OD, 2018)'
_computing_data_reduction 'CrysAlisPro 1.171.40.25a (Rigaku OD, 2018)'
_computing_molecular_graphics 'Olex2 (Dolomanov et al., 2009)'
_computing_publication_material 'Olex2 (Dolomanov et al., 2009)'
_computing_structure_refinement 'ShelXL (Sheldrick, 2015)'
_computing_structure_solution 'ShelXT (Sheldrick, 2015)'
_diffrn_ambient_environment N~2~
_diffrn_ambient_temperature 173.0(5)
_diffrn_detector 'CCD plate'
_diffrn_detector_area_resol_mean 10.0000
_diffrn_detector_type HyPix
_diffrn_measured_fraction_theta_full 0.982
_diffrn_measured_fraction_theta_max 0.998
_diffrn_measurement_details
;
List of Runs (angles in degrees, time in seconds):

  # Type    Start    End  Width  t~exp~   \w     \q     \k     \f   Frames
#--------------------------------------------------------------------------
  1  \w     22.00  63.00   1.00    0.50    --   48.45 -55.00 106.00   41
  2  \w    -22.00  13.00   1.00    0.50    --   48.45 -55.00 106.00   35
  3  \w   -140.00 -96.00   1.00    5.00    --  -86.25 -96.00-120.00   44
  4  \w   -120.00 -82.00   1.00    0.50    --  -48.45-125.00  60.00   38
  5  \w     50.00 115.00   1.00    5.00    --  106.49 -30.00  90.00   65
  6  \w    111.00 172.00   1.00    5.00    --  106.49  45.00  60.00   61
  7  \w     84.00 176.00   1.00    5.00    --  106.49  76.00 101.00   92
  8  \w    -83.00 -29.00   1.00   10.00    --  -86.25  96.00 -11.00   54
  9  \w    -60.00  25.00   1.00    4.00    --  -48.45  37.00-120.00   85
 10  \w     32.00  96.00   1.00    4.00    --   48.45-125.00  90.00   64
 11  \w     37.00 116.00   1.00   10.00    --  106.49-125.00-120.00   79
 12  \w     35.00 126.00   1.00   10.00    --  106.49 -77.00  30.00   91
 13  \w     37.00 107.00   1.00   10.00    --  106.49 -94.00 -90.00   70
 14  \w    116.00 141.00   1.00   10.00    --  106.49  96.00 -11.00   25
 15  \w    116.00 141.00   1.00   10.00    --  106.49  96.00 -11.00   25
;
_diffrn_measurement_device 'four-circle diffractometer'
_diffrn_measurement_device_type 'XtaLAB Synergy, Dualflex, HyPix'
_diffrn_measurement_method '\w scans'
_diffrn_measurement_specimen_support 'Mitegen 50um'
_diffrn_orient_matrix_type 'CrysAlisPro convention (1999,Acta A55,543-557)'
_diffrn_orient_matrix_UB_11 0.0627654000
_diffrn_orient_matrix_UB_12 -0.0355618000
_diffrn_orient_matrix_UB_13 -0.0412878000
_diffrn_orient_matrix_UB_21 -0.0020767000
_diffrn_orient_matrix_UB_22 0.0808943000
_diffrn_orient_matrix_UB_23 -0.0325721000
_diffrn_orient_matrix_UB_31 0.0718341000
_diffrn_orient_matrix_UB_32 0.0333352000
_diffrn_orient_matrix_UB_33 0.0349790000
_diffrn_radiation_collimation 0.3
_diffrn_radiation_monochromator mirror
_diffrn_radiation_probe x-ray
_diffrn_radiation_type CuK\a
_diffrn_radiation_wavelength 1.54184
_diffrn_reflns_av_R_equivalents 0.0851
_diffrn_reflns_av_unetI/netI 0.0484
_diffrn_reflns_Laue_measured_fraction_full 0.982
_diffrn_reflns_Laue_measured_fraction_max 0.998
_diffrn_reflns_limit_h_max 19
_diffrn_reflns_limit_h_min -14
_diffrn_reflns_limit_k_max 18
_diffrn_reflns_limit_k_min -19
_diffrn_reflns_limit_l_max 29
_diffrn_reflns_limit_l_min -28
_diffrn_reflns_number 35686
_diffrn_reflns_point_group_measured_fraction_full 0.982
_diffrn_reflns_point_group_measured_fraction_max 0.998
_diffrn_reflns_theta_full 67.684
_diffrn_reflns_theta_max 67.068
_diffrn_reflns_theta_min 4.259
_diffrn_source 'micro-focus sealed X-ray tube'
_diffrn_source_current 24.0
_diffrn_source_power 1.2
_diffrn_source_target Mo
_diffrn_source_type 'PhotonJet (Cu) X-ray Source'
_diffrn_source_voltage 50.0
_exptl_absorpt_coefficient_mu 5.689
_exptl_absorpt_correction_T_max 1.00000
_exptl_absorpt_correction_T_min 0.33637
_exptl_absorpt_correction_type multi-scan
_exptl_absorpt_process_details
;
CrysAlisPro 1.171.40.25a (Rigaku Oxford Diffraction, 2018)
Empirical absorption correction using spherical harmonics,
 implemented in SCALE3 ABSPACK scaling algorithm.
;
_exptl_crystal_colour 'clear yellowish yellow'
_exptl_crystal_colour_lustre clear
_exptl_crystal_colour_modifier yellowish
_exptl_crystal_colour_primary yellow
_exptl_crystal_density_diffrn 1.267
_exptl_crystal_description block
_exptl_crystal_F_000 2608
_refine_diff_density_max 2.097
_refine_diff_density_min -0.798
_refine_diff_density_rms 0.091
_refine_ls_extinction_method none
_refine_ls_goodness_of_fit_ref 1.087
_refine_ls_hydrogen_treatment mixed
_refine_ls_matrix_type full
_refine_ls_number_parameters 378
_refine_ls_number_reflns 5715
_refine_ls_number_restraints 117
_refine_ls_restrained_S_all 1.085
_refine_ls_R_factor_all 0.0775
_refine_ls_R_factor_gt 0.0670
_refine_ls_shift/su_max 0.001
_refine_ls_shift/su_mean 0.000
_refine_ls_structure_factor_coef Fsqd
_refine_ls_weighting_details 'w=1/[\s^2^(Fo^2^)+(0.0870P)^2^+12.8045P] where P=(Fo^2^+2Fc^2^)/3'
_refine_ls_weighting_scheme calc
_refine_ls_wR_factor_gt 0.1705
_refine_ls_wR_factor_ref 0.1829
_reflns_Friedel_coverage 0.000
_reflns_number_gt 4969
_reflns_number_total 5715
_reflns_threshold_expression 'I > 2\s(I)'
_cod_data_source_file d1dt02832d2.cif
_cod_data_source_block 190410f
_cod_database_code 7708679
_shelxl_version_number 2013-4
_chemical_oxdiff_formula FeSiPC
_shelx_space_group_comment
;
The symmetry employed for this shelxl refinement is uniquely defined
by the following loop, which should always be used as a source of
symmetry information in preference to the above space-group names.
They are only intended as comments.
;
_reflns_odcompleteness_completeness 99.67
_reflns_odcompleteness_iscentric 1
_reflns_odcompleteness_theta 66.97
_olex2_refinement_description
;
1. Fixed Uiso
 At 1.2 times of:
  All C(H) groups
 At 1.5 times of:
  All C(H,H,H) groups
2. Restrained distances
 H21A-H24C
 2.45 with sigma of 0.01
3. Rigid bond restraints
 All non-hydrogen atoms
 with sigma for 1-2 distances of 0.001 and sigma for 1-3 distances of 0.001
4. Others
 Sof(C1AA)=Sof(H1AA)=Sof(C2AA)=Sof(H2AA)=Sof(H2AB)=Sof(H2AC)=1-FVAR(1)
 Sof(C23)=Sof(H23)=Sof(C22)=Sof(H22A)=Sof(H22B)=Sof(H22C)=FVAR(1)
 Fixed Sof: C24(0.5) H24A(0.5) H24B(0.5) H24C(0.5) C0AA(0.5) H0AA(0.5)
 H0AB(0.5) H0AC(0.5)
5.a Ternary CH refined with riding coordinates:
 C19(H19), C23(H23), C1AA(H1AA)
5.b Aromatic/amide H refined with riding coordinates:
 C5(H5), C12(H12), C14(H14), C18(H18), C2(H2), C8(H8), C4(H4), C17(H17),
 C16(H16), C3(H3), C9(H9), C10(H10), C11(H11), C15(H15)
5.c Idealised Me refined as rotating group:
 C30(H30A,H30B,H30C), C26(H26A,H26B,H26C), C28(H28A,H28B,H28C), C29(H29A,H29B,
 H29C), C27(H27A,H27B,H27C), C25(H25A,H25B,H25C), C20(H20A,H20B,H20C), C24(H24A,
 H24B,H24C), C21(H21A,H21B,H21C), C22(H22A,H22B,H22C), C2AA(H2AA,H2AB,H2AC),
 C0AA(H0AA,H0AB,H0AC)
;
_olex2_submission_special_instructions 'No special instructions were received'
_oxdiff_exptl_absorpt_empirical_details
;
Empirical correction (ABSPACK) includes:
- Absorption correction using spherical harmonics
- Frame scaling
;
_oxdiff_exptl_absorpt_empirical_full_max 2.605
_oxdiff_exptl_absorpt_empirical_full_min 0.586

loop_
_space_group_symop_operation_xyz
'x, y, z'
'-x+1/2, -y, z+1/2'
'-x, y+1/2, -z+1/2'
'x+1/2, -y+1/2, -z'
'-x, -y, -z'
'x-1/2, y, -z-1/2'
'x, -y-1/2, z-1/2'
'-x-1/2, y-1/2, z'

loop_
_atom_site_label
_atom_site_type_symbol
_atom_site_fract_x
_atom_site_fract_y
_atom_site_fract_z
_atom_site_U_iso_or_equiv
_atom_site_adp_type
_atom_site_occupancy
_atom_site_site_symmetry_order
_atom_site_calc_flag
_atom_site_refinement_flags_posn
_atom_site_refinement_flags_adp
_atom_site_refinement_flags_occupancy
_atom_site_disorder_assembly
_atom_site_disorder_group
Fe1 Fe 0.65756(4) 0.73468(4) 0.41772(2) 0.0353(2) Uani 1 1 d . U . . .
P1 P 0.73741(7) 0.75645(7) 0.34369(4) 0.0384(3) Uani 1 1 d . U . . .
Si1 Si 0.54782(7) 0.74463(7) 0.35543(4) 0.0363(3) Uani 1 1 d . U . . .
P2 P 0.58549(7) 0.66080(7) 0.47709(4) 0.0413(3) Uani 1 1 d . U . . .
P3 P 0.63863(8) 0.85492(7) 0.46221(5) 0.0459(3) Uani 1 1 d . U . . .
N1 N 0.7481(2) 0.7076(2) 0.45881(13) 0.0427(6) Uani 1 1 d . U . . .
C13 C 0.4750(3) 0.6526(3) 0.34668(16) 0.0393(7) Uani 1 1 d . U . . .
C6 C 0.6799(3) 0.7548(3) 0.27979(16) 0.0371(7) Uani 1 1 d . U . . .
C1 C 0.5950(3) 0.7474(3) 0.28386(16) 0.0393(7) Uani 1 1 d . U . . .
C7 C 0.4776(3) 0.8387(3) 0.35398(18) 0.0449(7) Uani 1 1 d . U . . .
N2 N 0.8009(3) 0.6901(3) 0.48664(17) 0.0641(12) Uani 1 1 d . U . . .
C5 C 0.7182(3) 0.7575(3) 0.22778(18) 0.0523(12) Uani 1 1 d . U . . .
H5 H 0.7751 0.7634 0.2252 0.063 Uiso 1 1 calc R . . . .
C30 C 0.4725(3) 0.6630(4) 0.4844(2) 0.0564(11) Uani 1 1 d . U . . .
H30A H 0.4549 0.7181 0.4929 0.085 Uiso 1 1 calc GR . . . .
H30B H 0.4562 0.6265 0.5134 0.085 Uiso 1 1 calc GR . . . .
H30C H 0.4473 0.6456 0.4507 0.085 Uiso 1 1 calc GR . . . .
C12 C 0.4093(3) 0.8500(3) 0.3887(2) 0.0579(11) Uani 1 1 d . U . . .
H12 H 0.3949 0.8078 0.4127 0.069 Uiso 1 1 calc R . . . .
C14 C 0.3888(3) 0.6552(3) 0.3456(2) 0.0554(10) Uani 1 1 d . U . . .
H14 H 0.3628 0.7055 0.3515 0.066 Uiso 1 1 calc R . . . .
C18 C 0.5096(3) 0.5745(3) 0.3363(2) 0.0517(10) Uani 1 1 d . U . . .
H18 H 0.5667 0.5692 0.3359 0.062 Uiso 1 1 calc R . . . .
C2 C 0.5488(3) 0.7400(4) 0.23573(19) 0.0584(14) Uani 1 1 d . U . . .
H2 H 0.4919 0.7338 0.2381 0.070 Uiso 1 1 calc R . . . .
C8 C 0.4963(3) 0.9049(3) 0.3192(2) 0.0544(10) Uani 1 1 d . U . . .
H8 H 0.5411 0.9007 0.2956 0.065 Uiso 1 1 calc R . . . .
C26 C 0.7144(4) 0.8745(3) 0.5176(2) 0.0600(11) Uani 1 1 d . U . . .
H26A H 0.7119 0.8306 0.5439 0.090 Uiso 1 1 calc GR . . . .
H26B H 0.7017 0.9258 0.5352 0.090 Uiso 1 1 calc GR . . . .
H26C H 0.7688 0.8772 0.5022 0.090 Uiso 1 1 calc GR . . . .
C28 C 0.6148(4) 0.6723(4) 0.54945(18) 0.0638(12) Uani 1 1 d . U . . .
H28A H 0.6728 0.6625 0.5534 0.096 Uiso 1 1 calc GR . . . .
H28B H 0.5847 0.6333 0.5712 0.096 Uiso 1 1 calc GR . . . .
H28C H 0.6021 0.7272 0.5615 0.096 Uiso 1 1 calc GR . . . .
C29 C 0.6027(4) 0.5511(3) 0.4699(2) 0.0634(12) Uani 1 1 d . U . . .
H29A H 0.5775 0.5320 0.4367 0.095 Uiso 1 1 calc GR . . . .
H29B H 0.5789 0.5227 0.5006 0.095 Uiso 1 1 calc GR . . . .
H29C H 0.6609 0.5403 0.4687 0.095 Uiso 1 1 calc GR . . . .
C4 C 0.6711(4) 0.7513(4) 0.1810(2) 0.0690(17) Uani 1 1 d . U . . .
H4 H 0.6961 0.7533 0.1467 0.083 Uiso 1 1 calc R . . . .
C17 C 0.4618(3) 0.5053(3) 0.3267(2) 0.0628(12) Uani 1 1 d . U . . .
H17 H 0.4866 0.4547 0.3194 0.075 Uiso 1 1 calc R . . . .
C16 C 0.3760(4) 0.5123(4) 0.3281(3) 0.0677(13) Uani 1 1 d . U . . .
H16 H 0.3433 0.4657 0.3235 0.081 Uiso 1 1 calc R . . . .
C27 C 0.5425(4) 0.8734(3) 0.5009(2) 0.0619(11) Uani 1 1 d . U . . .
H27A H 0.4980 0.8829 0.4758 0.093 Uiso 1 1 calc GR . . . .
H27B H 0.5493 0.9208 0.5240 0.093 Uiso 1 1 calc GR . . . .
H27C H 0.5303 0.8261 0.5231 0.093 Uiso 1 1 calc GR . . . .
C19 C 0.8154(3) 0.6759(4) 0.3261(2) 0.0678(11) Uani 1 1 d . U . . .
H19 H 0.8413 0.6941 0.2919 0.081 Uiso 1 1 calc R . . . .
C3 C 0.5854(4) 0.7418(4) 0.1851(2) 0.0715(17) Uani 1 1 d . U . . .
H3 H 0.5535 0.7367 0.1536 0.086 Uiso 1 1 calc R . . . .
C9 C 0.4498(4) 0.9765(4) 0.3191(2) 0.0686(12) Uani 1 1 d . U . . .
H9 H 0.4635 1.0193 0.2954 0.082 Uiso 1 1 calc R . . . .
C10 C 0.3828(4) 0.9846(4) 0.3540(3) 0.0762(15) Uani 1 1 d . U . . .
H10 H 0.3520 1.0330 0.3539 0.091 Uiso 1 1 calc R . . . .
C25 C 0.6435(4) 0.9541(3) 0.4273(2) 0.0668(13) Uani 1 1 d . U . . .
H25A H 0.6981 0.9625 0.4132 0.100 Uiso 1 1 calc GR . . . .
H25B H 0.6303 0.9973 0.4527 0.100 Uiso 1 1 calc GR . . . .
H25C H 0.6046 0.9547 0.3977 0.100 Uiso 1 1 calc GR . . . .
C11 C 0.3622(4) 0.9221(4) 0.3883(3) 0.0726(14) Uani 1 1 d . U . . .
H11 H 0.3170 0.9273 0.4115 0.087 Uiso 1 1 calc R . . . .
C15 C 0.3407(3) 0.5864(4) 0.3362(3) 0.0708(14) Uani 1 1 d . U . . .
H15 H 0.2836 0.5913 0.3354 0.085 Uiso 1 1 calc R . . . .
C20 C 0.7738(5) 0.5939(4) 0.3132(3) 0.0923(18) Uani 1 1 d . U . . .
H20A H 0.7489 0.5723 0.3458 0.138 Uiso 1 1 calc GR . . . .
H20B H 0.8141 0.5556 0.2997 0.138 Uiso 1 1 calc GR . . . .
H20C H 0.7321 0.6023 0.2858 0.138 Uiso 1 1 calc GR . . . .
C24 C 0.8652(10) 0.8600(17) 0.3854(8) 0.080(6) Uani 0.5 1 d . U P A 1
H24A H 0.8643 0.8085 0.4048 0.120 Uiso 0.5 1 calc GR . P A 1
H24B H 0.8579 0.9045 0.4109 0.120 Uiso 0.5 1 calc GR . P A 1
H24C H 0.9172 0.8661 0.3671 0.120 Uiso 0.5 1 calc DGR . P A 1
C23 C 0.7859(8) 0.8616(7) 0.3374(3) 0.0616(17) Uani 0.663(14) 1 d . U P A 1
H23 H 0.7457 0.9045 0.3468 0.074 Uiso 0.663(14) 1 calc R . P A 1
C21 C 0.8859(4) 0.6635(6) 0.3669(3) 0.111(3) Uani 1 1 d . U . . .
H21A H 0.9115 0.7156 0.3745 0.167 Uiso 1 1 calc DGR . . . .
H21B H 0.9259 0.6265 0.3516 0.167 Uiso 1 1 calc GR . . . .
H21C H 0.8645 0.6406 0.4003 0.167 Uiso 1 1 calc GR . . . .
C22 C 0.8310(7) 0.8843(7) 0.2848(4) 0.076(3) Uani 0.663(14) 1 d . U P A 1
H22A H 0.8778 0.8488 0.2801 0.114 Uiso 0.663(14) 1 calc GR . P A 1
H22B H 0.8492 0.9406 0.2868 0.114 Uiso 0.663(14) 1 calc GR . P A 1
H22C H 0.7943 0.8780 0.2542 0.114 Uiso 0.663(14) 1 calc GR . P A 1
C1AA C 0.8251(12) 0.8329(16) 0.3343(7) 0.0646(19) Uani 0.337(14) 1 d . U P A 2
H1AA H 0.8751 0.8112 0.3171 0.077 Uiso 0.337(14) 1 calc R . P A 2
C2AA C 0.7877(12) 0.9089(10) 0.3075(7) 0.062(4) Uani 0.337(14) 1 d . U P A 2
H2AA H 0.7865 0.9016 0.2685 0.093 Uiso 0.337(14) 1 calc GR . P A 2
H2AB H 0.8205 0.9564 0.3164 0.093 Uiso 0.337(14) 1 calc GR . P A 2
H2AC H 0.7326 0.9168 0.3208 0.093 Uiso 0.337(14) 1 calc GR . P A 2
C0AA C 0.8372(10) 0.8775(15) 0.3881(9) 0.074(5) Uani 0.5 1 d . U P A 2
H0AA H 0.8309 0.9357 0.3825 0.111 Uiso 0.5 1 calc GR . P A 2
H0AB H 0.8914 0.8663 0.4020 0.111 Uiso 0.5 1 calc GR . P A 2
H0AC H 0.7968 0.8588 0.4141 0.111 Uiso 0.5 1 calc GR . P A 2
H H 0.661(3) 0.655(3) 0.386(2) 0.050(13) Uiso 1 1 d . . . . .

loop_
_atom_site_aniso_label
_atom_site_aniso_U_11
_atom_site_aniso_U_22
_atom_site_aniso_U_33
_atom_site_aniso_U_23
_atom_site_aniso_U_13
_atom_site_aniso_U_12
Fe1 0.0407(4) 0.0418(4) 0.0232(3) 0.0008(2) -0.0002(2) -0.0043(3)
P1 0.0373(5) 0.0501(6) 0.0278(4) 0.0030(4) -0.0025(3) -0.0048(4)
Si1 0.0360(5) 0.0457(6) 0.0273(5) 0.0001(4) 0.0016(4) 0.0004(4)
P2 0.0518(6) 0.0414(5) 0.0306(5) 0.0050(4) 0.0049(4) 0.0005(5)
P3 0.0619(7) 0.0394(5) 0.0365(5) -0.0013(4) -0.0060(4) -0.0023(5)
N1 0.0484(10) 0.0488(17) 0.0308(11) 0.0040(14) -0.0056(9) -0.0014(11)
C13 0.0372(12) 0.0505(11) 0.0303(17) -0.0005(15) -0.0025(12) -0.0023(10)
C6 0.0393(10) 0.048(2) 0.0238(7) -0.0011(15) 0.0015(7) -0.0004(14)
C1 0.0382(10) 0.054(2) 0.0251(8) 0.0034(14) -0.0023(6) 0.0011(14)
C7 0.0458(18) 0.0502(11) 0.039(2) -0.0026(13) -0.0025(11) 0.0064(12)
N2 0.060(2) 0.084(3) 0.049(2) 0.014(2) -0.0168(17) 0.003(2)
C5 0.0470(16) 0.083(3) 0.0268(9) 0.001(2) 0.0063(10) 0.010(2)
C30 0.0536(11) 0.067(3) 0.049(2) 0.011(2) 0.0168(14) -0.0032(17)
C12 0.055(3) 0.060(2) 0.059(3) -0.006(2) 0.0090(18) 0.0143(18)
C14 0.0372(12) 0.064(2) 0.065(3) 0.005(2) -0.007(2) -0.0030(11)
C18 0.0467(18) 0.0505(13) 0.058(3) -0.009(2) -0.008(2) -0.0015(11)
C2 0.0472(16) 0.099(4) 0.0289(9) 0.005(2) -0.0086(10) -0.002(3)
C8 0.061(3) 0.056(2) 0.047(2) 0.0073(17) -0.0074(17) 0.0097(18)
C26 0.082(2) 0.053(3) 0.045(2) -0.0124(16) -0.0166(18) -0.003(3)
C28 0.082(3) 0.082(3) 0.0275(10) 0.0134(16) 0.0034(16) -0.003(3)
C29 0.079(3) 0.0392(10) 0.072(3) 0.0118(15) 0.011(3) 0.0015(18)
C4 0.064(2) 0.120(5) 0.0231(11) 0.006(2) 0.0030(14) 0.006(3)
C17 0.064(2) 0.0515(16) 0.073(3) -0.006(3) -0.013(3) -0.0078(15)
C16 0.0613(19) 0.066(2) 0.076(4) 0.009(3) -0.021(3) -0.0199(19)
C27 0.0750(18) 0.050(3) 0.060(3) -0.016(2) 0.0058(16) 0.009(2)
C19 0.056(2) 0.099(2) 0.049(3) 0.026(2) 0.0174(15) 0.0328(18)
C3 0.0632(19) 0.125(5) 0.0260(10) 0.002(3) -0.0087(15) 0.002(3)
C9 0.083(3) 0.057(2) 0.065(3) 0.005(2) -0.017(2) 0.018(2)
C10 0.082(4) 0.067(3) 0.080(4) -0.006(2) -0.015(2) 0.033(3)
C25 0.100(4) 0.0403(10) 0.060(3) 0.0051(14) -0.012(2) -0.003(2)
C11 0.068(3) 0.070(3) 0.080(4) -0.013(2) 0.004(2) 0.026(2)
C15 0.0421(17) 0.076(2) 0.094(4) 0.011(3) -0.013(3) -0.0137(13)
C20 0.140(5) 0.067(2) 0.070(4) 0.006(3) 0.017(4) 0.051(3)
C24 0.050(9) 0.140(18) 0.049(5) -0.013(7) 0.003(6) -0.048(9)
C23 0.068(5) 0.0777(18) 0.039(3) 0.008(3) -0.002(3) -0.039(2)
C21 0.053(3) 0.191(7) 0.089(4) 0.059(5) 0.009(2) 0.046(3)
C22 0.100(8) 0.080(6) 0.049(3) 0.007(4) 0.017(4) -0.038(5)
C1AA 0.036(6) 0.107(3) 0.051(5) 0.021(5) -0.006(3) -0.026(4)
C2AA 0.078(11) 0.051(5) 0.057(8) -0.008(6) 0.027(7) -0.020(6)
C0AA 0.050(11) 0.090(11) 0.081(6) -0.002(6) -0.001(8) -0.042(8)

loop_
_atom_type_symbol
_atom_type_description
_atom_type_scat_dispersion_real
_atom_type_scat_dispersion_imag
_atom_type_scat_source
C C 0.0181 0.0091 'International Tables Vol C Tables 4.2.6.8 and 6.1.1.4'
H H 0.0000 0.0000 'International Tables Vol C Tables 4.2.6.8 and 6.1.1.4'
Fe Fe -1.1336 3.1974 'International Tables Vol C Tables 4.2.6.8 and 6.1.1.4'
N N 0.0311 0.0180 'International Tables Vol C Tables 4.2.6.8 and 6.1.1.4'
P P 0.2955 0.4335 'International Tables Vol C Tables 4.2.6.8 and 6.1.1.4'
Si Si 0.2541 0.3302 'International Tables Vol C Tables 4.2.6.8 and 6.1.1.4'

loop_
_geom_angle_atom_site_label_1
_geom_angle_atom_site_label_2
_geom_angle_atom_site_label_3
_geom_angle
_geom_angle_site_symmetry_1
_geom_angle_site_symmetry_3
_geom_angle_publ_flag
P1 Fe1 Si1 84.58(4) . . ?
P1 Fe1 P3 109.24(5) . . ?
P2 Fe1 P1 156.07(5) . . ?
P2 Fe1 Si1 93.49(5) . . ?
P2 Fe1 P3 94.64(5) . . ?
P3 Fe1 Si1 98.60(5) . . ?
N1 Fe1 P1 90.92(12) . . ?
N1 Fe1 Si1 168.36(13) . . ?
N1 Fe1 P2 86.28(12) . . ?
N1 Fe1 P3 93.02(13) . . ?
C6 P1 Fe1 113.03(14) . . ?
C6 P1 C19 98.0(2) . . ?
C6 P1 C23 99.1(3) . . ?
C6 P1 C1AA 106.9(5) . . ?
C19 P1 Fe1 117.67(17) . . ?
C19 P1 C23 109.3(5) . . ?
C19 P1 C1AA 85.5(9) . . ?
C23 P1 Fe1 116.6(3) . . ?
C1AA P1 Fe1 129.0(7) . . ?
C13 Si1 Fe1 119.13(14) . . ?
C1 Si1 Fe1 106.92(13) . . ?
C1 Si1 C13 99.40(19) . . ?
C7 Si1 Fe1 121.38(15) . . ?
C7 Si1 C13 104.7(2) . . ?
C7 Si1 C1 101.76(19) . . ?
C30 P2 Fe1 125.33(17) . . ?
C28 P2 Fe1 115.9(2) . . ?
C28 P2 C30 99.3(3) . . ?
C29 P2 Fe1 112.79(19) . . ?
C29 P2 C30 100.5(3) . . ?
C29 P2 C28 98.8(3) . . ?
C26 P3 Fe1 114.17(18) . . ?
C27 P3 Fe1 120.13(18) . . ?
C27 P3 C26 99.1(3) . . ?
C25 P3 Fe1 122.2(2) . . ?
C25 P3 C26 99.2(3) . . ?
C25 P3 C27 97.6(3) . . ?
N2 N1 Fe1 176.0(4) . . ?
C14 C13 Si1 126.5(4) . . ?
C14 C13 C18 114.9(4) . . ?
C18 C13 Si1 118.4(3) . . ?
C1 C6 P1 116.7(3) . . ?
C1 C6 C5 120.3(4) . . ?
C5 C6 P1 123.0(3) . . ?
C6 C1 Si1 117.8(3) . . ?
C6 C1 C2 118.6(4) . . ?
C2 C1 Si1 123.6(3) . . ?
C12 C7 Si1 124.3(4) . . ?
C8 C7 Si1 119.7(4) . . ?
C8 C7 C12 115.8(4) . . ?
C4 C5 C6 119.9(5) . . ?
C11 C12 C7 122.4(5) . . ?
C15 C14 C13 122.9(5) . . ?
C17 C18 C13 122.5(5) . . ?
C3 C2 C1 121.6(5) . . ?
C9 C8 C7 121.7(5) . . ?
C5 C4 C3 119.9(5) . . ?
C18 C17 C16 119.2(5) . . ?
C15 C16 C17 120.0(5) . . ?
C20 C19 P1 110.9(4) . . ?
C20 C19 C21 110.5(6) . . ?
C21 C19 P1 116.7(5) . . ?
C2 C3 C4 119.8(5) . . ?
C8 C9 C10 120.3(6) . . ?
C11 C10 C9 120.1(5) . . ?
C10 C11 C12 119.6(6) . . ?
C16 C15 C14 120.4(5) . . ?
C24 C23 P1 103.9(11) . . ?
C22 C23 P1 119.2(8) . . ?
C22 C23 C24 102.6(11) . . ?
C2AA C1AA P1 106.4(13) . . ?
C0AA C1AA P1 107.7(13) . . ?
C0AA C1AA C2AA 92.1(19) . . ?

loop_
_geom_bond_atom_site_label_1
_geom_bond_atom_site_label_2
_geom_bond_distance
_geom_bond_site_symmetry_2
_geom_bond_publ_flag
Fe1 P1 2.2514(12) . ?
Fe1 Si1 2.3467(12) . ?
Fe1 P2 2.2145(12) . ?
Fe1 P3 2.2536(14) . ?
Fe1 N1 1.832(4) . ?
P1 C6 1.818(4) . ?
P1 C19 1.869(5) . ?
P1 C23 1.885(9) . ?
P1 C1AA 1.900(16) . ?
Si1 C13 1.915(4) . ?
Si1 C1 1.908(4) . ?
Si1 C7 1.905(5) . ?
P2 C30 1.843(5) . ?
P2 C28 1.839(5) . ?
P2 C29 1.810(5) . ?
P3 C26 1.854(5) . ?
P3 C27 1.848(5) . ?
P3 C25 1.822(5) . ?
N1 N2 1.130(5) . ?
C13 C14 1.398(6) . ?
C13 C18 1.409(7) . ?
C6 C1 1.386(6) . ?
C6 C5 1.415(6) . ?
C1 C2 1.398(6) . ?
C7 C12 1.407(7) . ?
C7 C8 1.402(7) . ?
C5 C4 1.378(7) . ?
C12 C11 1.397(8) . ?
C14 C15 1.382(8) . ?
C18 C17 1.384(7) . ?
C2 C3 1.372(7) . ?
C8 C9 1.385(7) . ?
C4 C3 1.403(8) . ?
C17 C16 1.397(8) . ?
C16 C15 1.346(9) . ?
C19 C20 1.525(10) . ?
C19 C21 1.529(8) . ?
C9 C10 1.387(9) . ?
C10 C11 1.358(10) . ?
C24 C23 1.74(2) . ?
C23 C22 1.523(13) . ?
C1AA C2AA 1.52(3) . ?
C1AA C0AA 1.51(3) . ?
